data_1550013
loop_
_publ_author_name
'K\"ogel, Julius F'
'Timoshkin, Alexey Y.'
'Schr\"oder, Artem'
'Lork, Enno'
'Beckmann, Jens'

_publ_section_title
;
 Al(OCArF3)<sub>3</sub> - a thermally stable Lewis superacid.
;
_journal_issue 43
_journal_name_full 'Chemical science'
_journal_page_first 8178
_journal_page_last 8183
_journal_paper_doi 10.1039/c8sc02981d
_journal_volume 9
_journal_year 2018
_chemical_formula_moiety 'C63 H13 Ag Al F46 N O4'
_chemical_formula_sum 'C63 H13 Ag Al F46 N O4'
_chemical_formula_weight 1856.59
_space_group_crystal_system monoclinic
_space_group_IT_number 14
_space_group_name_Hall '-P 2ybc'
_space_group_name_H-M_alt 'P 1 21/c 1'
_symmetry_space_group_name_Hall '-P 2ybc'
_symmetry_space_group_name_H-M 'P 1 21/c 1'
_atom_sites_solution_hydrogens geom
_audit_creation_method SHELXL-2017/1
_audit_update_record
;
2018-01-22 deposited with the CCDC.
2018-10-02 downloaded from the CCDC.
;
_cell_angle_alpha 90
_cell_angle_beta 90.5680(10)
_cell_angle_gamma 90
_cell_formula_units_Z 4
_cell_length_a 11.7732(3)
_cell_length_b 24.2075(7)
_cell_length_c 21.9598(6)
_cell_measurement_reflns_used 9818
_cell_measurement_temperature 100(2)
_cell_measurement_theta_max 30.24
_cell_measurement_theta_min 2.50
_cell_volume 6258.2(3)
_computing_molecular_graphics 'Olex2 (Dolomanov et al., 2009)'
_computing_publication_material 'Olex2 (Dolomanov et al., 2009)'
_computing_structure_refinement 'SHELXL-2017/1 (Sheldrick, 2017)'
_computing_structure_solution 'SHELXL-2017/1 (Sheldrick, 2017)'
_diffrn_ambient_temperature 100(2)
_diffrn_detector_area_resol_mean 7.9
_diffrn_measured_fraction_theta_full 0.999
_diffrn_measured_fraction_theta_max 0.999
_diffrn_measurement_device_type 'Bruker D8 Venture area detector'
_diffrn_measurement_method '\w and \f scans'
_diffrn_radiation_type MoK\a
_diffrn_radiation_wavelength 0.71073
_diffrn_reflns_av_R_equivalents 0.0425
_diffrn_reflns_av_unetI/netI 0.0130
_diffrn_reflns_Laue_measured_fraction_full 0.999
_diffrn_reflns_Laue_measured_fraction_max 0.999
_diffrn_reflns_limit_h_max 15
_diffrn_reflns_limit_h_min -15
_diffrn_reflns_limit_k_max 31
_diffrn_reflns_limit_k_min -31
_diffrn_reflns_limit_l_max 28
_diffrn_reflns_limit_l_min -28
_diffrn_reflns_number 356555
_diffrn_reflns_point_group_measured_fraction_full 0.999
_diffrn_reflns_point_group_measured_fraction_max 0.999
_diffrn_reflns_theta_full 25.242
_diffrn_reflns_theta_max 27.499
_diffrn_reflns_theta_min 2.413
_diffrn_source 'microfocus sealed X-ray tube'
_exptl_absorpt_coefficient_mu 0.527
_exptl_absorpt_correction_T_max 0.7461
_exptl_absorpt_correction_T_min 0.7014
_exptl_absorpt_correction_type multi-scan
_exptl_absorpt_process_details
'SADABS-2016/2 (Bruker,2016/2) was used for absorption correction. wR2(int) was 0.0701 before and 0.0527 after correction. The Ratio of minimum to maximum transmission is 0.9401. The \l/2 correction factor is Not present.'
_exptl_crystal_colour colourless
_exptl_crystal_colour_primary colourless
_exptl_crystal_density_diffrn 1.970
_exptl_crystal_description block
_exptl_crystal_F_000 3616
_exptl_crystal_size_max 0.2
_exptl_crystal_size_mid 0.2
_exptl_crystal_size_min 0.15
_refine_diff_density_max 0.702
_refine_diff_density_min -0.599
_refine_diff_density_rms 0.057
_refine_ls_extinction_coef 0.00083(6)
_refine_ls_extinction_expression Fc^*^=kFc[1+0.001xFc^2^\l^3^/sin(2\q)]^-1/4^
_refine_ls_extinction_method 'SHELXL-2017/1 (Sheldrick 2017)'
_refine_ls_goodness_of_fit_ref 1.101
_refine_ls_hydrogen_treatment constr
_refine_ls_matrix_type full
_refine_ls_number_parameters 1056
_refine_ls_number_reflns 14369
_refine_ls_number_restraints 0
_refine_ls_restrained_S_all 1.101
_refine_ls_R_factor_all 0.0357
_refine_ls_R_factor_gt 0.0297
_refine_ls_shift/su_max 0.001
_refine_ls_shift/su_mean 0.000
_refine_ls_structure_factor_coef Fsqd
_refine_ls_weighting_details 'w=1/[\s^2^(Fo^2^)+(0.0246P)^2^+6.8281P] where P=(Fo^2^+2Fc^2^)/3'
_refine_ls_weighting_scheme calc
_refine_ls_wR_factor_gt 0.0682
_refine_ls_wR_factor_ref 0.0709
_reflns_Friedel_coverage 0.000
_reflns_number_gt 12790
_reflns_number_total 14369
_reflns_threshold_expression 'I > 2\s(I)'
_cod_data_source_file c8sc02981d2.cif
_cod_data_source_block shelx
_cod_depositor_comments 'Adding full bibliography for 1550001--1550014.cif.'
_cod_database_code 1550013
_shelx_shelxl_version_number 2017/1
_shelx_space_group_comment
;
The symmetry employed for this shelxl refinement is uniquely defined
by the following loop, which should always be used as a source of
symmetry information in preference to the above space-group names.
They are only intended as comments.
;

loop_
_space_group_symop_operation_xyz
'x, y, z'
'-x, y+1/2, -z+1/2'
'-x, -y, -z'
'x, -y-1/2, z-1/2'

loop_
_atom_site_label
_atom_site_type_symbol
_atom_site_fract_x
_atom_site_fract_y
_atom_site_fract_z
_atom_site_U_iso_or_equiv
_atom_site_adp_type
_atom_site_occupancy
_atom_site_site_symmetry_order
_atom_site_calc_flag
_atom_site_refinement_flags_posn
_atom_site_refinement_flags_adp
_atom_site_refinement_flags_occupancy
_atom_site_disorder_assembly
_atom_site_disorder_group
C1 C 0.25061(14) 0.02880(7) 0.83638(7) 0.0131(3) Uani 1 1 d . . . . .
C10 C 0.19231(14) -0.02383(7) 0.86210(7) 0.0139(3) Uani 1 1 d . . . . .
C11 C 0.07666(15) -0.03428(7) 0.85757(8) 0.0157(3) Uani 1 1 d . . . . .
C12 C 0.02783(15) -0.08101(8) 0.88278(8) 0.0179(3) Uani 1 1 d . . . . .
C13 C 0.09336(16) -0.11885(7) 0.91357(8) 0.0196(4) Uani 1 1 d . . . . .
C14 C 0.20854(17) -0.11047(7) 0.91826(8) 0.0195(4) Uani 1 1 d . . . . .
C15 C 0.25563(15) -0.06390(7) 0.89274(8) 0.0167(3) Uani 1 1 d . . . . .
C30 C 0.33221(14) 0.01420(7) 0.78399(8) 0.0147(3) Uani 1 1 d . . . . .
C35 C 0.32468(15) -0.03345(8) 0.74896(8) 0.0181(3) Uani 1 1 d . . . . .
C34 C 0.39255(17) -0.04273(8) 0.69879(8) 0.0226(4) Uani 1 1 d . . . . .
C33 C 0.47062(16) -0.00383(9) 0.68145(8) 0.0241(4) Uani 1 1 d . . . . .
C32 C 0.47890(15) 0.04457(8) 0.71378(8) 0.0209(4) Uani 1 1 d . . . . .
C31 C 0.40955(15) 0.05339(7) 0.76303(8) 0.0169(3) Uani 1 1 d . . . . .
C20 C 0.31032(14) 0.05534(7) 0.89321(8) 0.0145(3) Uani 1 1 d . . . . .
C25 C 0.42543(15) 0.05496(8) 0.90777(8) 0.0176(3) Uani 1 1 d . . . . .
C24 C 0.46961(16) 0.08089(8) 0.95900(8) 0.0205(4) Uani 1 1 d . . . . .
C23 C 0.39864(17) 0.10772(8) 0.99855(8) 0.0211(4) Uani 1 1 d . . . . .
C22 C 0.28392(16) 0.10808(8) 0.98656(8) 0.0189(4) Uani 1 1 d . . . . .
C21 C 0.24125(15) 0.08144(7) 0.93568(8) 0.0159(3) Uani 1 1 d . . . . .
C2 C 0.07666(14) 0.06019(7) 0.63343(7) 0.0138(3) Uani 1 1 d . . . . .
C40 C -0.04134(14) 0.08667(7) 0.62020(7) 0.0147(3) Uani 1 1 d . . . . .
C45 C -0.05004(15) 0.14356(7) 0.62751(7) 0.0154(3) Uani 1 1 d . . . . .
C44 C -0.14754(16) 0.17280(8) 0.61410(8) 0.0184(4) Uani 1 1 d . . . . .
C43 C -0.24284(15) 0.14547(8) 0.59370(8) 0.0210(4) Uani 1 1 d . . . . .
C42 C -0.23848(15) 0.08912(9) 0.58553(8) 0.0208(4) Uani 1 1 d . . . . .
C41 C -0.13846(15) 0.06079(7) 0.59824(8) 0.0173(3) Uani 1 1 d . . . . .
C50 C 0.07577(15) -0.00375(7) 0.63110(8) 0.0154(3) Uani 1 1 d . . . . .
C51 C 0.00886(15) -0.03117(8) 0.67365(8) 0.0182(4) Uani 1 1 d . . . . .
C52 C 0.00910(17) -0.08746(8) 0.68101(9) 0.0223(4) Uani 1 1 d . . . . .
C53 C 0.07821(18) -0.11933(8) 0.64485(9) 0.0244(4) Uani 1 1 d . . . . .
C54 C 0.14519(18) -0.09462(8) 0.60255(8) 0.0225(4) Uani 1 1 d . . . . .
C55 C 0.14435(16) -0.03745(7) 0.59621(8) 0.0185(4) Uani 1 1 d . . . . .
C60 C 0.15742(14) 0.08452(7) 0.58441(7) 0.0139(3) Uani 1 1 d . . . . .
C61 C 0.12466(15) 0.08726(7) 0.52331(8) 0.0173(3) Uani 1 1 d . . . . .
C62 C 0.19068(16) 0.11046(8) 0.47865(8) 0.0198(4) Uani 1 1 d . . . . .
C63 C 0.29615(16) 0.13088(8) 0.49323(9) 0.0214(4) Uani 1 1 d . . . . .
C64 C 0.33346(15) 0.12778(8) 0.55248(9) 0.0220(4) Uani 1 1 d . . . . .
C65 C 0.26498(15) 0.10527(8) 0.59692(8) 0.0185(4) Uani 1 1 d . . . . .
C3 C -0.09250(14) 0.15220(7) 0.81909(7) 0.0116(3) Uani 1 1 d . . . . .
C90 C -0.05382(14) 0.18653(7) 0.87575(7) 0.0127(3) Uani 1 1 d . . . . .
C91 C 0.05723(15) 0.19957(7) 0.89108(7) 0.0145(3) Uani 1 1 d . . . . .
C92 C 0.08482(15) 0.23448(7) 0.93928(8) 0.0178(3) Uani 1 1 d . . . . .
C93 C 0.00083(16) 0.25722(7) 0.97418(8) 0.0185(4) Uani 1 1 d . . . . .
C94 C -0.11088(16) 0.24472(7) 0.96092(8) 0.0170(3) Uani 1 1 d . . . . .
C95 C -0.13572(14) 0.21015(7) 0.91303(8) 0.0142(3) Uani 1 1 d . . . . .
C80 C -0.15558(14) 0.09897(7) 0.83792(7) 0.0126(3) Uani 1 1 d . . . . .
C81 C -0.15964(15) 0.07631(7) 0.89599(8) 0.0149(3) Uani 1 1 d . . . . .
C82 C -0.21177(15) 0.02622(7) 0.90774(8) 0.0173(3) Uani 1 1 d . . . . .
C83 C -0.26117(15) -0.00339(7) 0.86143(9) 0.0179(3) Uani 1 1 d . . . . .
C84 C -0.25688(14) 0.01707(7) 0.80287(8) 0.0171(3) Uani 1 1 d . . . . .
C85 C -0.20502(14) 0.06707(7) 0.79207(8) 0.0144(3) Uani 1 1 d . . . . .
C70 C -0.16944(14) 0.19419(7) 0.78343(7) 0.0132(3) Uani 1 1 d . . . . .
C71 C -0.28702(15) 0.19299(7) 0.77623(8) 0.0160(3) Uani 1 1 d . . . . .
C72 C -0.34562(15) 0.23345(8) 0.74439(8) 0.0212(4) Uani 1 1 d . . . . .
C73 C -0.28957(17) 0.27841(8) 0.72096(9) 0.0227(4) Uani 1 1 d . . . . .
C74 C -0.17362(16) 0.28192(7) 0.72883(8) 0.0196(4) Uani 1 1 d . . . . .
C75 C -0.11566(15) 0.24026(7) 0.75883(8) 0.0150(3) Uani 1 1 d . . . . .
C4 C 0.47766(17) 0.23126(8) 0.92358(9) 0.0249(4) Uani 1 1 d . . . . .
C9 C 0.2981(3) 0.25685(13) 0.62789(13) 0.0569(8) Uani 1 1 d . . . . .
H60A H 0.258417 0.247687 0.589779 0.085 Uiso 1 1 calc R U . . .
H60B H 0.354208 0.285897 0.620280 0.085 Uiso 1 1 calc R U . . .
H60C H 0.336749 0.223892 0.643668 0.085 Uiso 1 1 calc R U . . .
C8 C 0.2147(2) 0.27669(10) 0.67328(11) 0.0387(5) Uani 1 1 d . . . . .
H61A H 0.174858 0.309607 0.656981 0.046 Uiso 1 1 calc R U . . .
H61B H 0.157383 0.247545 0.680390 0.046 Uiso 1 1 calc R U . . .
C6 C 0.3164(2) 0.34479(9) 0.73173(11) 0.0355(5) Uani 1 1 d . . . . .
H62A H 0.258539 0.372007 0.718328 0.043 Uiso 1 1 calc R U . . .
H62B H 0.381830 0.347170 0.703906 0.043 Uiso 1 1 calc R U . . .
C7 C 0.3541(3) 0.35718(11) 0.79583(14) 0.0532(8) Uani 1 1 d . . . . .
H63A H 0.386532 0.394431 0.797650 0.080 Uiso 1 1 calc R U . . .
H63B H 0.288748 0.354968 0.823020 0.080 Uiso 1 1 calc R U . . .
H63C H 0.411637 0.330211 0.808646 0.080 Uiso 1 1 calc R U . . .
O1 O 0.17273(10) 0.06610(5) 0.81486(5) 0.0151(2) Uani 1 1 d . . . . .
O2 O 0.11251(10) 0.07289(5) 0.69133(5) 0.0151(2) Uani 1 1 d . . . . .
O3 O -0.00630(10) 0.13736(5) 0.78107(5) 0.0130(2) Uani 1 1 d . . . . .
O4 O 0.26971(14) 0.29067(6) 0.73019(7) 0.0328(3) Uani 1 1 d . . . . .
F11 F 0.00530(9) -0.00119(5) 0.82714(5) 0.0232(2) Uani 1 1 d . . . . .
F12 F -0.08376(9) -0.08975(5) 0.87572(6) 0.0277(3) Uani 1 1 d . . . . .
F13 F 0.04601(10) -0.16420(5) 0.93698(5) 0.0279(3) Uani 1 1 d . . . . .
F14 F 0.27404(10) -0.14793(5) 0.94671(5) 0.0288(3) Uani 1 1 d . . . . .
F15 F 0.36932(9) -0.05874(5) 0.89620(5) 0.0234(2) Uani 1 1 d . . . . .
F35 F 0.24913(10) -0.07366(5) 0.76074(5) 0.0243(2) Uani 1 1 d . . . . .
F34 F 0.38153(11) -0.08984(5) 0.66723(5) 0.0324(3) Uani 1 1 d . . . . .
F33 F 0.53686(11) -0.01285(6) 0.63336(6) 0.0350(3) Uani 1 1 d . . . . .
F32 F 0.55203(10) 0.08381(5) 0.69640(5) 0.0282(3) Uani 1 1 d . . . . .
F31 F 0.41876(9) 0.10239(4) 0.79115(5) 0.0204(2) Uani 1 1 d . . . . .
F25 F 0.50159(9) 0.02931(5) 0.87262(5) 0.0213(2) Uani 1 1 d . . . . .
F24 F 0.58186(9) 0.08014(6) 0.96954(5) 0.0307(3) Uani 1 1 d . . . . .
F23 F 0.44091(10) 0.13317(5) 1.04797(5) 0.0303(3) Uani 1 1 d . . . . .
F22 F 0.21312(10) 0.13320(5) 1.02513(5) 0.0264(2) Uani 1 1 d . . . . .
F21 F 0.12780(9) 0.08006(5) 0.93021(5) 0.0197(2) Uani 1 1 d . . . . .
F45 F 0.04075(9) 0.17315(4) 0.64558(5) 0.0186(2) Uani 1 1 d . . . . .
F44 F -0.14799(10) 0.22799(5) 0.61874(5) 0.0250(2) Uani 1 1 d . . . . .
F43 F -0.33770(9) 0.17363(5) 0.58079(6) 0.0303(3) Uani 1 1 d . . . . .
F42 F -0.32897(10) 0.06209(5) 0.56401(6) 0.0299(3) Uani 1 1 d . . . . .
F41 F -0.14039(9) 0.00649(5) 0.58597(5) 0.0233(2) Uani 1 1 d . . . . .
F51 F -0.06348(9) -0.00221(5) 0.70782(5) 0.0230(2) Uani 1 1 d . . . . .
F52 F -0.05922(11) -0.11144(5) 0.72167(6) 0.0333(3) Uani 1 1 d . . . . .
F53 F 0.07732(13) -0.17452(5) 0.65018(6) 0.0361(3) Uani 1 1 d . . . . .
F54 F 0.21162(12) -0.12526(5) 0.56659(6) 0.0341(3) Uani 1 1 d . . . . .
F55 F 0.21469(11) -0.01750(5) 0.55363(5) 0.0281(3) Uani 1 1 d . . . . .
F61 F 0.02518(10) 0.06519(5) 0.50525(5) 0.0266(3) Uani 1 1 d . . . . .
F62 F 0.15232(10) 0.11338(6) 0.42104(5) 0.0316(3) Uani 1 1 d . . . . .
F63 F 0.36135(10) 0.15368(5) 0.45041(5) 0.0313(3) Uani 1 1 d . . . . .
F64 F 0.43633(10) 0.14733(6) 0.56729(6) 0.0355(3) Uani 1 1 d . . . . .
F65 F 0.31115(9) 0.10412(6) 0.65271(5) 0.0309(3) Uani 1 1 d . . . . .
F91 F 0.14618(8) 0.17970(4) 0.86042(5) 0.0180(2) Uani 1 1 d . . . . .
F92 F 0.19402(9) 0.24605(5) 0.95132(5) 0.0263(3) Uani 1 1 d . . . . .
F93 F 0.02763(10) 0.29100(5) 1.02033(5) 0.0282(3) Uani 1 1 d . . . . .
F94 F -0.19449(9) 0.26589(4) 0.99453(5) 0.0216(2) Uani 1 1 d . . . . .
F95 F -0.24619(8) 0.19809(4) 0.90358(5) 0.0178(2) Uani 1 1 d . . . . .
F81 F -0.11236(9) 0.10137(4) 0.94465(4) 0.0188(2) Uani 1 1 d . . . . .
F82 F -0.21303(10) 0.00668(5) 0.96500(5) 0.0251(2) Uani 1 1 d . . . . .
F83 F -0.31266(9) -0.05147(4) 0.87276(5) 0.0242(2) Uani 1 1 d . . . . .
F84 F -0.30388(9) -0.01164(4) 0.75689(5) 0.0231(2) Uani 1 1 d . . . . .
F85 F -0.20574(9) 0.08551(4) 0.73449(4) 0.0171(2) Uani 1 1 d . . . . .
F71 F -0.35090(8) 0.15288(4) 0.80044(5) 0.0193(2) Uani 1 1 d . . . . .
F72 F -0.45872(9) 0.22924(5) 0.73640(6) 0.0309(3) Uani 1 1 d . . . . .
F73 F -0.34617(11) 0.31739(5) 0.69012(6) 0.0348(3) Uani 1 1 d . . . . .
F74 F -0.11679(10) 0.32515(5) 0.70645(5) 0.0274(3) Uani 1 1 d . . . . .
F75 F -0.00339(8) 0.24692(4) 0.76496(5) 0.0175(2) Uani 1 1 d . . . . .
F1 F 0.21311(9) 0.16153(4) 0.74650(5) 0.0179(2) Uani 1 1 d . . . . .
Al1 Al 0.12053(4) 0.10896(2) 0.75862(2) 0.01012(10) Uani 1 1 d . . . . .
Ag1 Ag 0.32888(3) 0.22418(2) 0.79697(2) 0.01864(6) Uani 0.85 1 d . . P A 1
N1 N 0.43188(15) 0.22239(8) 0.87898(8) 0.0287(4) Uani 1 1 d . . . . .
C5 C 0.53577(19) 0.24316(11) 0.98104(10) 0.0339(5) Uani 1 1 d . . . . .
H59A H 0.575535 0.278604 0.977951 0.051 Uiso 1 1 calc R U . . .
H59B H 0.590788 0.213811 0.989970 0.051 Uiso 1 1 calc R U . . .
H59C H 0.480040 0.245078 1.013832 0.051 Uiso 1 1 calc R U . . .
Ag0A Ag 0.3368(4) 0.21504(19) 0.7960(2) 0.0919(17) Uani 0.15 1 d . . P A 2

loop_
_atom_site_aniso_label
_atom_site_aniso_U_11
_atom_site_aniso_U_22
_atom_site_aniso_U_33
_atom_site_aniso_U_23
_atom_site_aniso_U_13
_atom_site_aniso_U_12
C1 0.0115(7) 0.0155(8) 0.0122(7) 0.0017(6) -0.0014(6) 0.0012(6)
C10 0.0164(8) 0.0145(8) 0.0107(7) 0.0001(6) -0.0001(6) 0.0005(6)
C11 0.0164(8) 0.0156(8) 0.0151(8) 0.0013(6) 0.0004(6) 0.0027(6)
C12 0.0161(8) 0.0187(9) 0.0191(8) -0.0024(7) 0.0036(7) -0.0013(7)
C13 0.0280(10) 0.0143(8) 0.0165(8) 0.0006(7) 0.0038(7) -0.0025(7)
C14 0.0286(10) 0.0145(8) 0.0152(8) 0.0021(7) -0.0047(7) 0.0042(7)
C15 0.0163(8) 0.0181(8) 0.0157(8) 0.0003(7) -0.0029(6) 0.0011(7)
C30 0.0123(8) 0.0192(8) 0.0127(8) 0.0024(6) -0.0024(6) 0.0027(6)
C35 0.0160(8) 0.0214(9) 0.0170(8) 0.0012(7) -0.0005(7) -0.0005(7)
C34 0.0238(9) 0.0268(10) 0.0172(9) -0.0053(7) -0.0006(7) 0.0013(8)
C33 0.0188(9) 0.0380(11) 0.0158(9) 0.0003(8) 0.0042(7) 0.0030(8)
C32 0.0153(8) 0.0284(10) 0.0192(9) 0.0056(7) 0.0002(7) -0.0015(7)
C31 0.0146(8) 0.0199(9) 0.0162(8) 0.0018(7) -0.0025(6) 0.0000(7)
C20 0.0163(8) 0.0136(8) 0.0136(8) 0.0028(6) -0.0019(6) 0.0002(6)
C25 0.0167(8) 0.0203(9) 0.0158(8) 0.0009(7) -0.0005(6) 0.0026(7)
C24 0.0170(9) 0.0244(9) 0.0200(9) 0.0011(7) -0.0051(7) -0.0011(7)
C23 0.0266(10) 0.0217(9) 0.0150(8) -0.0009(7) -0.0039(7) -0.0035(7)
C22 0.0238(9) 0.0187(9) 0.0144(8) 0.0011(7) 0.0036(7) 0.0016(7)
C21 0.0153(8) 0.0169(8) 0.0153(8) 0.0050(6) 0.0000(6) 0.0003(6)
C2 0.0167(8) 0.0145(8) 0.0103(7) -0.0007(6) -0.0006(6) 0.0010(6)
C40 0.0157(8) 0.0192(8) 0.0091(7) 0.0014(6) 0.0008(6) 0.0013(7)
C45 0.0173(8) 0.0192(8) 0.0096(7) 0.0005(6) 0.0004(6) 0.0003(7)
C44 0.0235(9) 0.0198(9) 0.0120(8) 0.0024(7) 0.0018(7) 0.0054(7)
C43 0.0167(9) 0.0311(10) 0.0152(8) 0.0075(7) 0.0016(7) 0.0067(7)
C42 0.0152(8) 0.0329(10) 0.0144(8) 0.0050(7) -0.0007(7) -0.0041(7)
C41 0.0204(9) 0.0183(9) 0.0132(8) 0.0022(7) -0.0003(7) -0.0021(7)
C50 0.0195(8) 0.0145(8) 0.0121(8) -0.0003(6) -0.0047(6) -0.0005(7)
C51 0.0204(9) 0.0196(9) 0.0146(8) -0.0012(7) -0.0035(7) 0.0008(7)
C52 0.0274(10) 0.0207(9) 0.0188(9) 0.0046(7) -0.0032(7) -0.0046(8)
C53 0.0391(11) 0.0121(8) 0.0217(9) 0.0009(7) -0.0091(8) -0.0004(8)
C54 0.0335(11) 0.0168(9) 0.0170(9) -0.0046(7) -0.0034(8) 0.0049(8)
C55 0.0256(9) 0.0166(8) 0.0132(8) -0.0013(7) -0.0012(7) 0.0010(7)
C60 0.0172(8) 0.0124(8) 0.0123(8) -0.0008(6) 0.0009(6) 0.0030(6)
C61 0.0172(8) 0.0190(9) 0.0156(8) -0.0022(7) -0.0020(7) -0.0030(7)
C62 0.0240(9) 0.0232(9) 0.0122(8) 0.0020(7) -0.0013(7) -0.0016(7)
C63 0.0212(9) 0.0231(9) 0.0201(9) 0.0040(7) 0.0042(7) -0.0021(7)
C64 0.0144(8) 0.0282(10) 0.0235(9) -0.0023(8) -0.0009(7) -0.0024(7)
C65 0.0173(8) 0.0244(9) 0.0137(8) -0.0008(7) -0.0028(6) 0.0042(7)
C3 0.0127(7) 0.0113(7) 0.0108(7) 0.0000(6) 0.0005(6) -0.0007(6)
C90 0.0169(8) 0.0102(7) 0.0109(7) 0.0013(6) -0.0006(6) -0.0001(6)
C91 0.0173(8) 0.0137(8) 0.0126(8) 0.0002(6) 0.0018(6) 0.0004(6)
C92 0.0176(8) 0.0187(9) 0.0171(8) -0.0010(7) -0.0008(7) -0.0058(7)
C93 0.0266(9) 0.0150(8) 0.0139(8) -0.0044(6) -0.0001(7) -0.0043(7)
C94 0.0235(9) 0.0144(8) 0.0132(8) 0.0000(6) 0.0040(7) 0.0026(7)
C95 0.0164(8) 0.0127(8) 0.0134(8) 0.0017(6) -0.0001(6) 0.0000(6)
C80 0.0120(7) 0.0114(7) 0.0144(8) 0.0007(6) 0.0015(6) 0.0005(6)
C81 0.0164(8) 0.0144(8) 0.0138(8) -0.0008(6) 0.0000(6) 0.0006(6)
C82 0.0186(8) 0.0163(8) 0.0172(8) 0.0050(7) 0.0041(7) 0.0017(7)
C83 0.0146(8) 0.0111(8) 0.0281(9) 0.0021(7) 0.0032(7) -0.0003(6)
C84 0.0132(8) 0.0153(8) 0.0226(9) -0.0040(7) -0.0018(7) 0.0001(6)
C85 0.0129(7) 0.0156(8) 0.0146(8) 0.0000(6) 0.0006(6) 0.0011(6)
C70 0.0160(8) 0.0139(8) 0.0096(7) -0.0013(6) 0.0008(6) 0.0024(6)
C71 0.0171(8) 0.0172(8) 0.0138(8) 0.0000(6) 0.0023(6) 0.0008(7)
C72 0.0154(8) 0.0291(10) 0.0191(9) 0.0020(7) -0.0006(7) 0.0066(7)
C73 0.0260(10) 0.0232(9) 0.0187(9) 0.0052(7) -0.0012(7) 0.0108(8)
C74 0.0276(10) 0.0152(8) 0.0160(8) 0.0033(7) 0.0035(7) 0.0019(7)
C75 0.0169(8) 0.0156(8) 0.0124(8) -0.0010(6) 0.0011(6) 0.0019(6)
C4 0.0203(9) 0.0260(10) 0.0284(10) -0.0007(8) 0.0010(8) 0.0022(8)
C9 0.084(2) 0.0499(17) 0.0368(14) -0.0036(12) 0.0142(14) -0.0118(16)
C8 0.0443(14) 0.0319(12) 0.0396(13) 0.0033(10) -0.0111(11) -0.0052(10)
C6 0.0386(12) 0.0248(11) 0.0430(13) 0.0038(9) -0.0012(10) -0.0055(9)
C7 0.075(2) 0.0237(12) 0.0609(18) -0.0051(11) -0.0291(15) -0.0019(12)
O1 0.0150(6) 0.0167(6) 0.0135(6) 0.0036(5) -0.0016(4) 0.0033(5)
O2 0.0182(6) 0.0168(6) 0.0102(5) -0.0018(4) -0.0019(5) 0.0023(5)
O3 0.0127(5) 0.0138(6) 0.0124(5) -0.0011(4) 0.0019(4) 0.0014(4)
O4 0.0441(9) 0.0241(7) 0.0300(8) 0.0038(6) -0.0073(7) -0.0106(7)
F11 0.0126(5) 0.0227(6) 0.0343(6) 0.0099(5) -0.0041(4) 0.0014(4)
F12 0.0172(5) 0.0226(6) 0.0434(7) 0.0050(5) 0.0036(5) -0.0047(4)
F13 0.0361(7) 0.0169(5) 0.0308(6) 0.0069(5) 0.0031(5) -0.0063(5)
F14 0.0351(7) 0.0188(6) 0.0321(6) 0.0100(5) -0.0121(5) 0.0029(5)
F15 0.0168(5) 0.0218(6) 0.0317(6) 0.0067(5) -0.0083(4) 0.0023(4)
F35 0.0271(6) 0.0235(6) 0.0225(6) -0.0055(4) 0.0049(5) -0.0081(5)
F34 0.0353(7) 0.0352(7) 0.0267(6) -0.0151(5) 0.0064(5) -0.0025(5)
F33 0.0324(7) 0.0494(8) 0.0233(6) -0.0047(6) 0.0146(5) -0.0012(6)
F32 0.0213(6) 0.0366(7) 0.0267(6) 0.0053(5) 0.0071(5) -0.0077(5)
F31 0.0193(5) 0.0188(5) 0.0231(5) 0.0013(4) 0.0008(4) -0.0035(4)
F25 0.0139(5) 0.0305(6) 0.0196(5) -0.0035(4) -0.0019(4) 0.0057(4)
F24 0.0166(5) 0.0480(8) 0.0274(6) -0.0088(5) -0.0081(5) -0.0002(5)
F23 0.0330(7) 0.0364(7) 0.0212(6) -0.0110(5) -0.0058(5) -0.0041(5)
F22 0.0299(6) 0.0307(6) 0.0186(5) -0.0053(5) 0.0055(5) 0.0043(5)
F21 0.0145(5) 0.0267(6) 0.0180(5) 0.0017(4) 0.0016(4) 0.0023(4)
F45 0.0213(5) 0.0156(5) 0.0187(5) -0.0006(4) -0.0048(4) -0.0011(4)
F44 0.0345(6) 0.0202(6) 0.0202(5) 0.0000(4) -0.0017(5) 0.0110(5)
F43 0.0172(5) 0.0415(7) 0.0322(6) 0.0102(5) -0.0006(5) 0.0101(5)
F42 0.0173(5) 0.0415(7) 0.0308(6) 0.0077(5) -0.0065(5) -0.0083(5)
F41 0.0260(6) 0.0193(5) 0.0245(6) 0.0003(4) -0.0068(4) -0.0057(4)
F51 0.0247(6) 0.0238(6) 0.0206(5) 0.0032(4) 0.0064(4) 0.0023(4)
F52 0.0411(7) 0.0246(6) 0.0343(7) 0.0109(5) 0.0066(6) -0.0070(5)
F53 0.0656(9) 0.0115(5) 0.0312(7) 0.0021(5) -0.0029(6) -0.0010(6)
F54 0.0569(8) 0.0196(6) 0.0260(6) -0.0061(5) 0.0058(6) 0.0127(6)
F55 0.0406(7) 0.0200(6) 0.0239(6) -0.0004(5) 0.0147(5) 0.0054(5)
F61 0.0239(6) 0.0417(7) 0.0140(5) -0.0053(5) -0.0013(4) -0.0149(5)
F62 0.0318(6) 0.0509(8) 0.0119(5) 0.0072(5) -0.0041(5) -0.0113(6)
F63 0.0282(6) 0.0425(7) 0.0233(6) 0.0086(5) 0.0055(5) -0.0110(5)
F64 0.0162(6) 0.0631(9) 0.0271(6) 0.0000(6) -0.0009(5) -0.0124(6)
F65 0.0158(5) 0.0621(9) 0.0147(5) 0.0032(5) -0.0047(4) -0.0001(5)
F91 0.0138(5) 0.0219(5) 0.0181(5) -0.0060(4) 0.0012(4) -0.0003(4)
F92 0.0201(6) 0.0338(6) 0.0250(6) -0.0111(5) -0.0011(4) -0.0084(5)
F93 0.0323(6) 0.0294(6) 0.0229(6) -0.0158(5) 0.0034(5) -0.0089(5)
F94 0.0248(6) 0.0220(6) 0.0180(5) -0.0067(4) 0.0061(4) 0.0026(4)
F95 0.0143(5) 0.0226(5) 0.0166(5) -0.0033(4) 0.0017(4) 0.0004(4)
F81 0.0271(6) 0.0174(5) 0.0119(5) 0.0008(4) -0.0014(4) -0.0024(4)
F82 0.0345(6) 0.0210(6) 0.0197(5) 0.0089(4) 0.0051(5) -0.0026(5)
F83 0.0223(6) 0.0143(5) 0.0359(6) 0.0041(5) 0.0038(5) -0.0057(4)
F84 0.0227(6) 0.0184(5) 0.0280(6) -0.0048(4) -0.0068(4) -0.0048(4)
F85 0.0205(5) 0.0180(5) 0.0128(5) -0.0005(4) -0.0022(4) -0.0010(4)
F71 0.0137(5) 0.0213(5) 0.0229(5) 0.0027(4) 0.0014(4) -0.0015(4)
F72 0.0151(5) 0.0443(7) 0.0331(7) 0.0092(6) -0.0036(5) 0.0070(5)
F73 0.0338(7) 0.0338(7) 0.0367(7) 0.0168(6) -0.0044(5) 0.0142(5)
F74 0.0343(6) 0.0183(6) 0.0295(6) 0.0117(5) 0.0023(5) 0.0007(5)
F75 0.0160(5) 0.0164(5) 0.0201(5) 0.0021(4) 0.0016(4) -0.0019(4)
F1 0.0178(5) 0.0168(5) 0.0191(5) 0.0011(4) 0.0009(4) -0.0051(4)
Al1 0.0101(2) 0.0105(2) 0.0097(2) 0.00071(17) -0.00039(17) -0.00019(17)
Ag1 0.01614(12) 0.02075(10) 0.01900(11) -0.00170(9) -0.00107(9) -0.00770(8)
N1 0.0267(9) 0.0289(9) 0.0305(9) -0.0014(7) -0.0024(7) -0.0018(7)
C5 0.0284(11) 0.0456(13) 0.0276(11) -0.0041(10) -0.0049(9) 0.0048(10)
Ag0A 0.0520(19) 0.129(4) 0.095(2) -0.054(2) 0.0071(15) -0.0162(19)

loop_
_atom_type_symbol
_atom_type_description
_atom_type_scat_dispersion_real
_atom_type_scat_dispersion_imag
_atom_type_scat_source
C C 0.0033 0.0016 'International Tables Vol C Tables 4.2.6.8 and 6.1.1.4'
H H 0.0000 0.0000 'International Tables Vol C Tables 4.2.6.8 and 6.1.1.4'
Ag Ag -0.8971 1.1015 'International Tables Vol C Tables 4.2.6.8 and 6.1.1.4'
Al Al 0.0645 0.0514 'International Tables Vol C Tables 4.2.6.8 and 6.1.1.4'
F F 0.0171 0.0103 'International Tables Vol C Tables 4.2.6.8 and 6.1.1.4'
N N 0.0061 0.0033 'International Tables Vol C Tables 4.2.6.8 and 6.1.1.4'
O O 0.0106 0.0060 'International Tables Vol C Tables 4.2.6.8 and 6.1.1.4'

loop_
_geom_angle_atom_site_label_1
_geom_angle_atom_site_label_2
_geom_angle_atom_site_label_3
_geom_angle
O1 C1 C30 108.24(13)
O1 C1 C10 111.68(13)
C30 C1 C10 111.25(14)
O1 C1 C20 107.39(13)
C30 C1 C20 114.18(13)
C10 C1 C20 104.07(13)
C11 C10 C15 115.33(16)
C11 C10 C1 124.02(15)
C15 C10 C1 120.65(15)
F11 C11 C12 115.33(15)
F11 C11 C10 122.59(15)
C12 C11 C10 122.04(16)
F12 C12 C13 119.88(16)
F12 C12 C11 119.55(16)
C13 C12 C11 120.55(17)
F13 C13 C12 120.23(17)
F13 C13 C14 120.50(17)
C12 C13 C14 119.23(17)
F14 C14 C13 119.86(17)
F14 C14 C15 120.73(17)
C13 C14 C15 119.41(16)
F15 C15 C14 117.20(15)
F15 C15 C10 119.33(16)
C14 C15 C10 123.42(17)
C35 C30 C31 114.83(16)
C35 C30 C1 124.39(16)
C31 C30 C1 120.12(16)
F35 C35 C34 115.04(16)
F35 C35 C30 122.21(16)
C34 C35 C30 122.74(17)
F34 C34 C33 120.13(17)
F34 C34 C35 119.70(18)
C33 C34 C35 120.17(18)
F33 C33 C34 120.31(18)
F33 C33 C32 120.59(18)
C34 C33 C32 119.10(17)
F32 C32 C33 120.01(17)
F32 C32 C31 120.08(18)
C33 C32 C31 119.89(17)
F31 C31 C32 116.90(16)
F31 C31 C30 119.95(15)
C32 C31 C30 123.16(17)
C25 C20 C21 115.03(16)
C25 C20 C1 127.62(15)
C21 C20 C1 117.33(15)
F25 C25 C24 115.43(16)
F25 C25 C20 121.79(16)
C24 C25 C20 122.78(17)
F24 C24 C23 120.14(16)
F24 C24 C25 119.74(17)
C23 C24 C25 120.12(17)
F23 C23 C22 120.61(17)
F23 C23 C24 120.40(17)
C22 C23 C24 118.99(17)
F22 C22 C23 119.88(16)
F22 C22 C21 119.99(17)
C23 C22 C21 120.10(17)
F21 C21 C22 116.01(15)
F21 C21 C20 121.06(15)
C22 C21 C20 122.88(16)
O2 C2 C50 104.88(13)
O2 C2 C40 110.32(13)
C50 C2 C40 113.58(14)
O2 C2 C60 111.81(14)
C50 C2 C60 111.02(14)
C40 C2 C60 105.39(13)
C41 C40 C45 115.23(16)
C41 C40 C2 127.68(16)
C45 C40 C2 116.96(15)
F45 C45 C44 116.60(16)
F45 C45 C40 120.20(15)
C44 C45 C40 123.12(17)
F44 C44 C43 120.08(16)
F44 C44 C45 119.99(17)
C43 C44 C45 119.88(17)
F43 C43 C44 120.11(18)
F43 C43 C42 120.65(18)
C44 C43 C42 119.22(17)
F42 C42 C43 120.13(17)
F42 C42 C41 120.13(18)
C43 C42 C41 119.72(17)
F41 C41 C40 121.65(16)
F41 C41 C42 115.51(16)
C40 C41 C42 122.80(17)
C55 C50 C51 115.24(16)
C55 C50 C2 127.11(16)
C51 C50 C2 117.18(15)
F51 C51 C52 117.03(17)
F51 C51 C50 119.51(16)
C52 C51 C50 123.39(18)
F52 C52 C51 120.54(18)
F52 C52 C53 120.19(17)
C51 C52 C53 119.24(18)
F53 C53 C54 120.13(18)
F53 C53 C52 120.14(18)
C54 C53 C52 119.71(17)
F54 C54 C53 120.23(17)
F54 C54 C55 119.68(18)
C53 C54 C55 120.09(18)
F55 C55 C50 122.67(16)
F55 C55 C54 115.02(16)
C50 C55 C54 122.31(18)
C65 C60 C61 114.62(16)
C65 C60 C2 124.19(15)
C61 C60 C2 121.19(15)
F61 C61 C62 116.66(15)
F61 C61 C60 119.81(16)
C62 C61 C60 123.51(17)
F62 C62 C63 119.79(16)
F62 C62 C61 120.40(16)
C63 C62 C61 119.80(17)
F63 C63 C64 120.56(17)
F63 C63 C62 120.59(17)
C64 C63 C62 118.85(17)
F64 C64 C63 119.49(17)
F64 C64 C65 120.02(17)
C63 C64 C65 120.48(17)
F65 C65 C64 114.86(16)
F65 C65 C60 122.44(16)
C64 C65 C60 122.69(16)
O3 C3 C80 107.80(13)
O3 C3 C90 114.45(13)
C80 C3 C90 111.58(13)
O3 C3 C70 107.10(13)
C80 C3 C70 113.44(13)
C90 C3 C70 102.46(13)
C91 C90 C95 114.90(15)
C91 C90 C3 125.68(15)
C95 C90 C3 119.26(15)
F91 C91 C90 122.50(15)
F91 C91 C92 115.02(15)
C90 C91 C92 122.49(16)
F92 C92 C93 120.09(16)
F92 C92 C91 119.60(16)
C93 C92 C91 120.31(16)
F93 C93 C92 120.16(16)
F93 C93 C94 120.79(16)
C92 C93 C94 119.05(16)
F94 C94 C95 120.23(16)
F94 C94 C93 120.35(16)
C95 C94 C93 119.42(16)
F95 C95 C94 116.62(15)
F95 C95 C90 119.54(15)
C94 C95 C90 123.82(16)
C81 C80 C85 115.28(15)
C81 C80 C3 126.56(15)
C85 C80 C3 117.87(14)
F81 C81 C82 115.32(15)
F81 C81 C80 122.25(15)
C82 C81 C80 122.42(16)
F82 C82 C83 120.15(16)
F82 C82 C81 119.46(16)
C83 C82 C81 120.39(16)
F83 C83 C82 120.51(16)
F83 C83 C84 120.45(16)
C82 C83 C84 119.04(16)
F84 C84 C85 120.41(16)
F84 C84 C83 119.83(16)
C85 C84 C83 119.76(16)
F85 C85 C84 117.15(15)
F85 C85 C80 119.75(15)
C84 C85 C80 123.08(16)
C71 C70 C75 115.32(15)
C71 C70 C3 127.79(15)
C75 C70 C3 116.77(15)
F71 C71 C72 115.72(16)
F71 C71 C70 122.07(15)
C72 C71 C70 122.20(17)
F72 C72 C73 119.28(16)
F72 C72 C71 120.02(17)
C73 C72 C71 120.70(17)
F73 C73 C72 120.65(18)
F73 C73 C74 120.60(18)
C72 C73 C74 118.73(17)
F74 C74 C73 120.06(16)
F74 C74 C75 119.98(17)
C73 C74 C75 119.95(17)
F75 C75 C74 116.31(16)
F75 C75 C70 120.64(15)
C74 C75 C70 123.02(16)
N1 C4 C5 179.4(2)
C8 C9 H60A 109.5
C8 C9 H60B 109.5
H60A C9 H60B 109.5
C8 C9 H60C 109.5
H60A C9 H60C 109.5
H60B C9 H60C 109.5
O4 C8 C9 111.3(2)
O4 C8 H61A 109.4
C9 C8 H61A 109.4
O4 C8 H61B 109.4
C9 C8 H61B 109.4
H61A C8 H61B 108.0
O4 C6 C7 108.5(2)
O4 C6 H62A 110.0
C7 C6 H62A 110.0
O4 C6 H62B 110.0
C7 C6 H62B 110.0
H62A C6 H62B 108.4
C6 C7 H63A 109.5
C6 C7 H63B 109.5
H63A C7 H63B 109.5
C6 C7 H63C 109.5
H63A C7 H63C 109.5
H63B C7 H63C 109.5
C1 O1 Al1 151.51(11)
C2 O2 Al1 157.76(11)
C3 O3 Al1 158.54(11)
C6 O4 C8 114.03(17)
C6 O4 Ag1 121.31(13)
C8 O4 Ag1 121.53(13)
C6 O4 Ag0A 123.43(17)
C8 O4 Ag0A 118.26(16)
Al1 F1 Ag0A 141.07(13)
Al1 F1 Ag1 142.35(6)
F1 Al1 O2 106.01(6)
F1 Al1 O3 107.80(6)
O2 Al1 O3 114.15(6)
F1 Al1 O1 109.81(6)
O2 Al1 O1 109.09(6)
O3 Al1 O1 109.87(6)
N1 Ag1 O4 135.62(6)
N1 Ag1 F1 135.13(6)
O4 Ag1 F1 88.85(5)
C4 N1 Ag0A 173.3(2)
C4 N1 Ag1 166.88(18)
C4 C5 H59A 109.5
C4 C5 H59B 109.5
H59A C5 H59B 109.5
C4 C5 H59C 109.5
H59A C5 H59C 109.5
H59B C5 H59C 109.5
N1 Ag0A F1 143.1(2)
N1 Ag0A O4 127.0(2)
F1 Ag0A O4 86.66(16)

loop_
_geom_bond_atom_site_label_1
_geom_bond_atom_site_label_2
_geom_bond_distance
C1 O1 1.368(2)
C1 C30 1.547(2)
C1 C10 1.556(2)
C1 C20 1.564(2)
C10 C11 1.388(2)
C10 C15 1.393(2)
C11 F11 1.335(2)
C11 C12 1.387(2)
C12 F12 1.338(2)
C12 C13 1.372(3)
C13 F13 1.336(2)
C13 C14 1.374(3)
C14 F14 1.341(2)
C14 C15 1.378(3)
C15 F15 1.346(2)
C30 C35 1.389(3)
C30 C31 1.396(2)
C35 F35 1.345(2)
C35 C34 1.386(3)
C34 F34 1.340(2)
C34 C33 1.372(3)
C33 F33 1.337(2)
C33 C32 1.373(3)
C32 F32 1.340(2)
C32 C31 1.378(3)
C31 F31 1.341(2)
C20 C25 1.389(2)
C20 C21 1.395(2)
C25 F25 1.341(2)
C25 C24 1.385(3)
C24 F24 1.340(2)
C24 C23 1.374(3)
C23 F23 1.339(2)
C23 C22 1.373(3)
C22 F22 1.340(2)
C22 C21 1.380(3)
C21 F21 1.340(2)
C2 O2 1.3706(19)
C2 C50 1.549(2)
C2 C40 1.555(2)
C2 C60 1.559(2)
C40 C41 1.386(2)
C40 C45 1.390(2)
C45 F45 1.344(2)
C45 C44 1.378(2)
C44 F44 1.340(2)
C44 C43 1.374(3)
C43 F43 1.336(2)
C43 C42 1.377(3)
C42 F42 1.333(2)
C42 C41 1.389(3)
C41 F41 1.342(2)
C50 C55 1.384(3)
C50 C51 1.396(3)
C51 F51 1.339(2)
C51 C52 1.372(3)
C52 F52 1.340(2)
C52 C53 1.379(3)
C53 F53 1.341(2)
C53 C54 1.363(3)
C54 F54 1.341(2)
C54 C55 1.391(3)
C55 F55 1.345(2)
C60 C65 1.387(2)
C60 C61 1.394(2)
C61 F61 1.344(2)
C61 C62 1.377(3)
C62 F62 1.341(2)
C62 C63 1.371(3)
C63 F63 1.339(2)
C63 C64 1.371(3)
C64 F64 1.337(2)
C64 C65 1.384(3)
C65 F65 1.336(2)
C3 O3 1.3684(19)
C3 C80 1.546(2)
C3 C90 1.561(2)
C3 C70 1.566(2)
C90 C91 1.383(2)
C90 C95 1.394(2)
C91 F91 1.3399(19)
C91 C92 1.390(2)
C92 F92 1.340(2)
C92 C93 1.372(3)
C93 F93 1.338(2)
C93 C94 1.378(3)
C94 F94 1.338(2)
C94 C95 1.373(2)
C95 F95 1.347(2)
C80 C81 1.389(2)
C80 C85 1.392(2)
C81 F81 1.3446(19)
C81 C82 1.385(2)
C82 F82 1.344(2)
C82 C83 1.369(3)
C83 F83 1.337(2)
C83 C84 1.379(3)
C84 F84 1.341(2)
C84 C85 1.377(2)
C85 F85 1.3409(19)
C70 C71 1.392(2)
C70 C75 1.394(2)
C71 F71 1.341(2)
C71 C72 1.384(3)
C72 F72 1.345(2)
C72 C73 1.375(3)
C73 F73 1.336(2)
C73 C74 1.377(3)
C74 F74 1.338(2)
C74 C75 1.381(2)
C75 F75 1.337(2)
C4 N1 1.134(3)
C4 C5 1.458(3)
C9 C8 1.486(4)
C9 H60A 0.9800
C9 H60B 0.9800
C9 H60C 0.9800
C8 O4 1.442(3)
C8 H61A 0.9900
C8 H61B 0.9900
C6 O4 1.421(3)
C6 C7 1.502(4)
C6 H62A 0.9900
C6 H62B 0.9900
C7 H63A 0.9800
C7 H63B 0.9800
C7 H63C 0.9800
O1 Al1 1.7216(12)
O2 Al1 1.7182(12)
O3 Al1 1.7204(12)
O4 Ag1 2.2818(15)
O4 Ag0A 2.458(5)
F1 Al1 1.6983(11)
F1 Ag0A 2.224(4)
F1 Ag1 2.3144(11)
Ag1 N1 2.1615(18)
N1 Ag0A 2.137(5)
C5 H59A 0.9800
C5 H59B 0.9800
C5 H59C 0.9800

loop_
_geom_torsion_atom_site_label_1
_geom_torsion_atom_site_label_2
_geom_torsion_atom_site_label_3
_geom_torsion_atom_site_label_4
_geom_torsion
O1 C1 C10 C11 6.7(2)
C30 C1 C10 C11 -114.34(18)
C20 C1 C10 C11 122.25(17)
O1 C1 C10 C15 -172.31(15)
C30 C1 C10 C15 66.6(2)
C20 C1 C10 C15 -56.76(19)
C15 C10 C11 F11 -176.78(16)
C1 C10 C11 F11 4.2(3)
C15 C10 C11 C12 1.0(3)
C1 C10 C11 C12 -178.04(16)
F11 C11 C12 F12 -0.4(2)
C10 C11 C12 F12 -178.31(16)
F11 C11 C12 C13 178.10(16)
C10 C11 C12 C13 0.1(3)
F12 C12 C13 F13 -0.6(3)
C11 C12 C13 F13 -179.02(16)
F12 C12 C13 C14 177.31(16)
C11 C12 C13 C14 -1.1(3)
F13 C13 C14 F14 -0.2(3)
C12 C13 C14 F14 -178.09(16)
F13 C13 C14 C15 178.77(16)
C12 C13 C14 C15 0.9(3)
F14 C14 C15 F15 1.8(3)
C13 C14 C15 F15 -177.15(16)
F14 C14 C15 C10 179.33(16)
C13 C14 C15 C10 0.3(3)
C11 C10 C15 F15 176.16(15)
C1 C10 C15 F15 -4.7(2)
C11 C10 C15 C14 -1.3(3)
C1 C10 C15 C14 177.82(16)
O1 C1 C30 C35 -100.39(19)
C10 C1 C30 C35 22.7(2)
C20 C1 C30 C35 140.08(17)
O1 C1 C30 C31 69.89(19)
C10 C1 C30 C31 -167.05(15)
C20 C1 C30 C31 -49.6(2)
C31 C30 C35 F35 -175.71(15)
C1 C30 C35 F35 -5.0(3)
C31 C30 C35 C34 3.1(3)
C1 C30 C35 C34 173.80(17)
F35 C35 C34 F34 -1.7(3)
C30 C35 C34 F34 179.47(17)
F35 C35 C34 C33 178.25(17)
C30 C35 C34 C33 -0.6(3)
F34 C34 C33 F33 -0.6(3)
C35 C34 C33 F33 179.46(17)
F34 C34 C33 C32 178.77(17)
C35 C34 C33 C32 -1.2(3)
F33 C33 C32 F32 1.5(3)
C34 C33 C32 F32 -177.86(17)
F33 C33 C32 C31 179.62(17)
C34 C33 C32 C31 0.2(3)
F32 C32 C31 F31 0.7(2)
C33 C32 C31 F31 -177.43(16)
F32 C32 C31 C30 -179.39(16)
C33 C32 C31 C30 2.5(3)
C35 C30 C31 F31 175.90(15)
C1 C30 C31 F31 4.7(2)
C35 C30 C31 C32 -4.0(3)
C1 C30 C31 C32 -175.20(16)
O1 C1 C20 C25 -136.73(17)
C30 C1 C20 C25 -16.7(2)
C10 C1 C20 C25 104.74(19)
O1 C1 C20 C21 45.08(19)
C30 C1 C20 C21 165.08(15)
C10 C1 C20 C21 -73.45(18)
C21 C20 C25 F25 177.08(16)
C1 C20 C25 F25 -1.1(3)
C21 C20 C25 C24 -3.1(3)
C1 C20 C25 C24 178.67(17)
F25 C25 C24 F24 1.5(3)
C20 C25 C24 F24 -178.29(17)
F25 C25 C24 C23 -179.08(17)
C20 C25 C24 C23 1.1(3)
F24 C24 C23 F23 -0.2(3)
C25 C24 C23 F23 -179.57(17)
F24 C24 C23 C22 179.72(17)
C25 C24 C23 C22 0.3(3)
F23 C23 C22 F22 -1.3(3)
C24 C23 C22 F22 178.85(17)
F23 C23 C22 C21 -179.64(17)
C24 C23 C22 C21 0.5(3)
F22 C22 C21 F21 -3.6(2)
C23 C22 C21 F21 174.75(16)
F22 C22 C21 C20 178.87(16)
C23 C22 C21 C20 -2.7(3)
C25 C20 C21 F21 -173.43(15)
C1 C20 C21 F21 5.0(2)
C25 C20 C21 C22 3.9(3)
C1 C20 C21 C22 -177.65(16)
O2 C2 C40 C41 -128.02(18)
C50 C2 C40 C41 -10.6(2)
C60 C2 C40 C41 111.13(19)
O2 C2 C40 C45 56.25(19)
C50 C2 C40 C45 173.66(14)
C60 C2 C40 C45 -64.60(18)
C41 C40 C45 F45 -176.64(14)
C2 C40 C45 F45 -0.4(2)
C41 C40 C45 C44 0.0(2)
C2 C40 C45 C44 176.25(15)
F45 C45 C44 F44 0.7(2)
C40 C45 C44 F44 -175.99(15)
F45 C45 C44 C43 178.18(15)
C40 C45 C44 C43 1.4(3)
F44 C44 C43 F43 -2.7(3)
C45 C44 C43 F43 179.83(16)
F44 C44 C43 C42 175.87(16)
C45 C44 C43 C42 -1.6(3)
F43 C43 C42 F42 0.6(3)
C44 C43 C42 F42 -177.95(16)
F43 C43 C42 C41 178.90(16)
C44 C43 C42 C41 0.3(3)
C45 C40 C41 F41 176.47(15)
C2 C40 C41 F41 0.7(3)
C45 C40 C41 C42 -1.3(3)
C2 C40 C41 C42 -177.09(16)
F42 C42 C41 F41 1.5(2)
C43 C42 C41 F41 -176.71(16)
F42 C42 C41 C40 179.44(16)
C43 C42 C41 C40 1.2(3)
O2 C2 C50 C55 -114.09(18)
C40 C2 C50 C55 125.38(18)
C60 C2 C50 C55 6.8(2)
O2 C2 C50 C51 57.58(19)
C40 C2 C50 C51 -62.95(19)
C60 C2 C50 C51 178.50(15)
C55 C50 C51 F51 -177.41(15)
C2 C50 C51 F51 9.9(2)
C55 C50 C51 C52 -0.3(3)
C2 C50 C51 C52 -173.00(17)
F51 C51 C52 F52 -1.2(3)
C50 C51 C52 F52 -178.34(16)
F51 C51 C52 C53 176.97(16)
C50 C51 C52 C53 -0.2(3)
F52 C52 C53 F53 0.0(3)
C51 C52 C53 F53 -178.15(17)
F52 C52 C53 C54 178.30(18)
C51 C52 C53 C54 0.1(3)
F53 C53 C54 F54 -0.9(3)
C52 C53 C54 F54 -179.13(18)
F53 C53 C54 C55 178.71(17)
C52 C53 C54 C55 0.4(3)
C51 C50 C55 F55 -179.33(16)
C2 C50 C55 F55 -7.5(3)
C51 C50 C55 C54 0.9(3)
C2 C50 C55 C54 172.72(17)
F54 C54 C55 F55 -1.2(3)
C53 C54 C55 F55 179.23(17)
F54 C54 C55 C50 178.58(17)
C53 C54 C55 C50 -1.0(3)
O2 C2 C60 C65 13.8(2)
C50 C2 C60 C65 -102.93(19)
C40 C2 C60 C65 133.68(17)
O2 C2 C60 C61 -165.66(15)
C50 C2 C60 C61 77.6(2)
C40 C2 C60 C61 -45.8(2)
C65 C60 C61 F61 175.79(16)
C2 C60 C61 F61 -4.7(3)
C65 C60 C61 C62 -2.4(3)
C2 C60 C61 C62 177.14(17)
F61 C61 C62 F62 4.0(3)
C60 C61 C62 F62 -177.78(17)
F61 C61 C62 C63 -176.23(17)
C60 C61 C62 C63 2.0(3)
F62 C62 C63 F63 -0.1(3)
C61 C62 C63 F63 -179.85(18)
F62 C62 C63 C64 179.61(18)
C61 C62 C63 C64 -0.2(3)
F63 C63 C64 F64 -0.6(3)
C62 C63 C64 F64 179.73(18)
F63 C63 C64 C65 178.61(18)
C62 C63 C64 C65 -1.1(3)
F64 C64 C65 F65 -1.4(3)
C63 C64 C65 F65 179.43(18)
F64 C64 C65 C60 179.77(17)
C63 C64 C65 C60 0.6(3)
C61 C60 C65 F65 -177.68(17)
C2 C60 C65 F65 2.8(3)
C61 C60 C65 C64 1.1(3)
C2 C60 C65 C64 -178.42(17)
O3 C3 C90 C91 -3.8(2)
C80 C3 C90 C91 118.98(17)
C70 C3 C90 C91 -119.32(17)
O3 C3 C90 C95 171.41(14)
C80 C3 C90 C95 -65.84(19)
C70 C3 C90 C95 55.86(18)
C95 C90 C91 F91 179.07(15)
C3 C90 C91 F91 -5.6(3)
C95 C90 C91 C92 -1.2(2)
C3 C90 C91 C92 174.13(16)
F91 C91 C92 F92 0.6(2)
C90 C91 C92 F92 -179.14(16)
F91 C91 C92 C93 -179.76(16)
C90 C91 C92 C93 0.5(3)
F92 C92 C93 F93 0.0(3)
C91 C92 C93 F93 -179.68(16)
F92 C92 C93 C94 179.99(16)
C91 C92 C93 C94 0.3(3)
F93 C93 C94 F94 -0.6(3)
C92 C93 C94 F94 179.38(16)
F93 C93 C94 C95 179.64(16)
C92 C93 C94 C95 -0.4(3)
F94 C94 C95 F95 -1.8(2)
C93 C94 C95 F95 177.92(15)
F94 C94 C95 C90 179.82(15)
C93 C94 C95 C90 -0.4(3)
C91 C90 C95 F95 -177.11(14)
C3 C90 C95 F95 7.2(2)
C91 C90 C95 C94 1.2(2)
C3 C90 C95 C94 -174.48(16)
O3 C3 C80 C81 113.65(18)
C90 C3 C80 C81 -12.8(2)
C70 C3 C80 C81 -127.94(17)
O3 C3 C80 C85 -59.87(19)
C90 C3 C80 C85 173.65(14)
C70 C3 C80 C85 58.54(19)
C85 C80 C81 F81 177.86(15)
C3 C80 C81 F81 4.2(3)
C85 C80 C81 C82 -1.6(2)
C3 C80 C81 C82 -175.28(16)
F81 C81 C82 F82 0.7(2)
C80 C81 C82 F82 -179.80(15)
F81 C81 C82 C83 -178.96(15)
C80 C81 C82 C83 0.5(3)
F82 C82 C83 F83 1.1(3)
C81 C82 C83 F83 -179.26(16)
F82 C82 C83 C84 -178.79(16)
C81 C82 C83 C84 0.9(3)
F83 C83 C84 F84 -0.5(3)
C82 C83 C84 F84 179.37(16)
F83 C83 C84 C85 179.03(15)
C82 C83 C84 C85 -1.1(3)
F84 C84 C85 F85 1.1(2)
C83 C84 C85 F85 -178.47(15)
F84 C84 C85 C80 179.47(15)
C83 C84 C85 C80 -0.1(3)
C81 C80 C85 F85 179.75(15)
C3 C80 C85 F85 -6.0(2)
C81 C80 C85 C84 1.4(2)
C3 C80 C85 C84 175.63(15)
O3 C3 C70 C71 130.22(17)
C80 C3 C70 C71 11.4(2)
C90 C3 C70 C71 -109.02(18)
O3 C3 C70 C75 -54.02(18)
C80 C3 C70 C75 -172.83(14)
C90 C3 C70 C75 66.74(17)
C75 C70 C71 F71 -176.20(15)
C3 C70 C71 F71 -0.4(3)
C75 C70 C71 C72 2.9(2)
C3 C70 C71 C72 178.70(16)
F71 C71 C72 F72 -3.8(3)
C70 C71 C72 F72 177.11(16)
F71 C71 C72 C73 175.84(16)
C70 C71 C72 C73 -3.3(3)
F72 C72 C73 F73 -0.5(3)
C71 C72 C73 F73 179.86(17)
F72 C72 C73 C74 -179.25(17)
C71 C72 C73 C74 1.2(3)
F73 C73 C74 F74 1.2(3)
C72 C73 C74 F74 179.90(17)
F73 C73 C74 C75 -177.56(17)
C72 C73 C74 C75 1.1(3)
F74 C74 C75 F75 1.7(2)
C73 C74 C75 F75 -179.56(16)
F74 C74 C75 C70 179.77(16)
C73 C74 C75 C70 -1.5(3)
C71 C70 C75 F75 177.49(15)
C3 C70 C75 F75 1.2(2)
C71 C70 C75 C74 -0.5(2)
C3 C70 C75 C74 -176.82(15)
C30 C1 O1 Al1 -5.3(3)
C10 C1 O1 Al1 -128.1(2)
C20 C1 O1 Al1 118.4(2)
C50 C2 O2 Al1 -144.8(3)
C40 C2 O2 Al1 -22.1(4)
C60 C2 O2 Al1 94.8(3)
C80 C3 O3 Al1 -69.8(3)
C90 C3 O3 Al1 55.0(4)
C70 C3 O3 Al1 167.8(2)
C7 C6 O4 C8 171.2(2)
C7 C6 O4 Ag1 -28.5(3)
C7 C6 O4 Ag0A -32.6(3)
C9 C8 O4 C6 83.8(3)
C9 C8 O4 Ag1 -76.4(2)
C9 C8 O4 Ag0A -73.8(3)
Ag0A F1 Al1 O2 -151.6(2)
Ag1 F1 Al1 O2 -160.55(9)
Ag0A F1 Al1 O3 85.7(2)
Ag1 F1 Al1 O3 76.84(11)
Ag0A F1 Al1 O1 -33.9(2)
Ag1 F1 Al1 O1 -42.84(12)
C2 O2 Al1 F1 -83.6(3)
C2 O2 Al1 O3 34.9(3)
C2 O2 Al1 O1 158.2(3)
C3 O3 Al1 F1 -105.9(3)
C3 O3 Al1 O2 136.6(3)
C3 O3 Al1 O1 13.7(3)
C1 O1 Al1 F1 -66.6(2)
C1 O1 Al1 O2 49.2(3)
C1 O1 Al1 O3 175.0(2)
